data_4073748
loop_
_publ_author_name
'Ricard, Louis'
'Gagosz, Fabien'

_publ_section_title
;
 Synthesis and Reactivity of Air-Stable N-Heterocyclic Carbene Gold(I)
 Bis(trifluoromethanesulfonyl)imidate Complexes
;
_journal_issue 19
_journal_name_full Organometallics
_journal_page_first 4704
_journal_paper_doi 10.1021/om7006002
_journal_volume 26
_journal_year 2007
_chemical_formula_moiety 'C29 H36 Au F6 N3 O4 S2'
_chemical_formula_sum 'C29 H36 Au F6 N3 O4 S2'
_chemical_formula_weight 865.69
_chemical_name_systematic
; 
 ? 
;
_space_group_IT_number 61
_symmetry_cell_setting orthorhombic
_symmetry_space_group_name_Hall '-P 2ac 2ab'
_symmetry_space_group_name_H-M 'P b c a'
_atom_sites_solution_hydrogens geom
_atom_sites_solution_primary direct
_atom_sites_solution_secondary difmap
_audit_creation_method SHELXL-97
_cell_angle_alpha 90.00
_cell_angle_beta 90.00
_cell_angle_gamma 90.00
_cell_formula_units_Z 8
_cell_length_a 17.6200(10)
_cell_length_b 19.7130(10)
_cell_length_c 20.1320(10)
_cell_measurement_reflns_used 10990
_cell_measurement_temperature 150.0(1)
_cell_measurement_theta_max 30.034
_cell_measurement_theta_min 0.998
_cell_volume 6992.7(6)
_computing_structure_refinement 'SHELXL-97 (Sheldrick, 1997)'
_computing_structure_solution 'SHELXS-97 (Sheldrick, 1990)'
_diffrn_ambient_temperature 150.0(1)
_diffrn_measured_fraction_theta_full .999
_diffrn_measured_fraction_theta_max .999
_diffrn_measurement_device_type KappaCCD
_diffrn_measurement_method 'phi and omega scans'
_diffrn_radiation_monochromator graphite
_diffrn_radiation_source 'fine-focus sealed tube'
_diffrn_radiation_type MoK\a
_diffrn_radiation_wavelength 0.71069
_diffrn_reflns_av_R_equivalents 0.0348
_diffrn_reflns_av_sigmaI/netI 0.0302
_diffrn_reflns_limit_h_max 24
_diffrn_reflns_limit_h_min -17
_diffrn_reflns_limit_k_max 27
_diffrn_reflns_limit_k_min -27
_diffrn_reflns_limit_l_max 23
_diffrn_reflns_limit_l_min -28
_diffrn_reflns_number 60403
_diffrn_reflns_theta_full 30.03
_diffrn_reflns_theta_max 30.03
_diffrn_reflns_theta_min 2.31
_exptl_absorpt_coefficient_mu 4.395
_exptl_absorpt_correction_T_max 0.5398
_exptl_absorpt_correction_T_min 0.4447
_exptl_absorpt_correction_type multi-scan
_exptl_crystal_colour colorless
_exptl_crystal_density_diffrn 1.645
_exptl_crystal_density_method 'not measured'
_exptl_crystal_description block
_exptl_crystal_F_000 3424
_exptl_crystal_size_max 0.22
_exptl_crystal_size_mid 0.18
_exptl_crystal_size_min 0.16
_refine_diff_density_max 1.267
_refine_diff_density_min -1.057
_refine_diff_density_rms .096
_refine_ls_extinction_coef 0.00019(4)
_refine_ls_extinction_expression Fc^*^=kFc[1+0.001xFc^2^\l^3^/sin(2\q)]^-1/4^
_refine_ls_extinction_method SHELXL
_refine_ls_goodness_of_fit_ref 1.031
_refine_ls_hydrogen_treatment constr
_refine_ls_matrix_type full
_refine_ls_number_parameters 415
_refine_ls_number_reflns 10214
_refine_ls_number_restraints 0
_refine_ls_restrained_S_all 1.031
_refine_ls_R_factor_all 0.0440
_refine_ls_R_factor_gt 0.0272
_refine_ls_shift/su_max 0.002
_refine_ls_shift/su_mean 0.000
_refine_ls_structure_factor_coef Fsqd
_refine_ls_weighting_details 'calc w=1/[\s^2^(Fo^2^)+(0.0437P)^2^+0.9881P] where P=(Fo^2^+2Fc^2^)/3'
_refine_ls_weighting_scheme calc
_refine_ls_wR_factor_gt 0.0713
_refine_ls_wR_factor_ref 0.0781
_reflns_number_gt 7743
_reflns_number_total 10214
_reflns_threshold_expression >2sigma(I)
_cod_data_source_file om7006002-file002.cif
_cod_data_source_block aucarb
_cod_depositor_comments
;
The following automatic conversions were performed:

'_symmetry_cell_setting' value 'Orthorhombic' changed to
'orthorhombic' according to
/home/saulius/struct/CIF-dictionaries/cif_core.dic dictionary named
'cif_core.dic' version 2.4.1 from 2010-06-29.

Automatic conversion script
Id: cif_fix_values 1715 2011-07-08 13:25:40Z adriana 
;
_cod_original_sg_symbol_H-M 'Pbca     '
_cod_database_code 4073748

loop_
_symmetry_equiv_pos_as_xyz
'x, y, z'
'-x+1/2, -y, z+1/2'
'x+1/2, -y+1/2, -z'
'-x, y+1/2, -z+1/2'
'-x, -y, -z'
'x-1/2, y, -z-1/2'
'-x-1/2, y-1/2, z'
'x, -y-1/2, z-1/2'

loop_
_atom_site_label
_atom_site_type_symbol
_atom_site_fract_x
_atom_site_fract_y
_atom_site_fract_z
_atom_site_U_iso_or_equiv
_atom_site_adp_type
_atom_site_occupancy
_atom_site_symmetry_multiplicity
_atom_site_calc_flag
_atom_site_refinement_flags
Au1 Au 0.654618(5) 0.104169(5) 0.364007(5) 0.02508(5) Uani 1 1 d .
S1 S 0.59222(4) 0.15525(4) 0.50363(3) 0.04006(18) Uani 1 1 d .
S2 S 0.48107(4) 0.13454(4) 0.40291(4) 0.03666(16) Uani 1 1 d .
F1 F 0.61023(16) 0.02815(12) 0.53563(12) 0.0854(7) Uani 1 1 d .
F2 F 0.59361(17) 0.09527(13) 0.61774(12) 0.0826(8) Uani 1 1 d .
F3 F 0.50027(13) 0.06550(13) 0.55705(11) 0.0760(7) Uani 1 1 d .
F4 F 0.52904(11) 0.21673(12) 0.31033(10) 0.0694(6) Uani 1 1 d .
F5 F 0.49276(17) 0.26661(11) 0.39851(13) 0.0872(8) Uani 1 1 d .
F6 F 0.41030(12) 0.22336(13) 0.33169(12) 0.0794(7) Uani 1 1 d .
O1 O 0.67256(12) 0.16047(14) 0.50332(11) 0.0570(7) Uani 1 1 d .
O2 O 0.54642(14) 0.20858(12) 0.52857(11) 0.0593(6) Uani 1 1 d .
O3 O 0.42676(11) 0.14138(13) 0.45450(11) 0.0555(6) Uani 1 1 d .
O4 O 0.47208(13) 0.08488(14) 0.35254(12) 0.0524(6) Uani 1 1 d .
N1 N 0.81283(11) 0.07556(11) 0.32255(10) 0.0229(4) Uani 1 1 d .
N2 N 0.73888(11) 0.06778(10) 0.23874(9) 0.0232(4) Uani 1 1 d .
N3 N 0.56732(12) 0.13015(12) 0.42959(11) 0.0307(5) Uani 1 1 d .
C1 C 0.73941(13) 0.08117(12) 0.30442(11) 0.0231(5) Uani 1 1 d .
C2 C 0.85805(14) 0.05972(14) 0.26827(12) 0.0279(5) Uani 1 1 d .
H2 H 0.9116 0.0539 0.2682 0.033 Uiso 1 1 calc R
C3 C 0.81103(14) 0.05416(13) 0.21571(12) 0.0278(5) Uani 1 1 d .
H3 H 0.8249 0.0430 0.1714 0.033 Uiso 1 1 calc R
C4 C 0.84023(13) 0.08826(14) 0.38924(14) 0.0241(5) Uani 1 1 d .
C5 C 0.86191(14) 0.15431(13) 0.40521(13) 0.0266(5) Uani 1 1 d .
C6 C 0.89058(15) 0.16484(15) 0.46900(13) 0.0344(6) Uani 1 1 d .
H6 H 0.9066 0.2089 0.4821 0.041 Uiso 1 1 calc R
C7 C 0.89568(17) 0.11137(15) 0.51310(14) 0.0373(7) Uani 1 1 d .
H7 H 0.9156 0.1192 0.5563 0.045 Uiso 1 1 calc R
C8 C 0.87260(16) 0.04720(15) 0.49601(13) 0.0351(6) Uani 1 1 d .
H8 H 0.8764 0.0116 0.5276 0.042 Uiso 1 1 calc R
C9 C 0.84368(13) 0.03342(14) 0.43306(13) 0.0280(5) Uani 1 1 d .
C10 C 0.85424(15) 0.21130(16) 0.35757(13) 0.0312(6) Uani 1 1 d .
H10 H 0.8290 0.1934 0.3167 0.037 Uiso 1 1 calc R
C11 C 0.8046(3) 0.2686(2) 0.3853(2) 0.0704(12) Uani 1 1 d .
H11A H 0.7547 0.2504 0.3975 0.106 Uiso 1 1 calc R
H11B H 0.7984 0.3038 0.3514 0.106 Uiso 1 1 calc R
H11C H 0.8290 0.2881 0.4246 0.106 Uiso 1 1 calc R
C12 C 0.93166(17) 0.23991(17) 0.33724(17) 0.0477(8) Uani 1 1 d .
H12A H 0.9582 0.2567 0.3767 0.071 Uiso 1 1 calc R
H12B H 0.9244 0.2772 0.3057 0.071 Uiso 1 1 calc R
H12C H 0.9619 0.2041 0.3163 0.071 Uiso 1 1 calc R
C13 C 0.81593(16) -0.03654(14) 0.41581(14) 0.0351(6) Uani 1 1 d .
H13 H 0.8007 -0.0358 0.3680 0.042 Uiso 1 1 calc R
C14 C 0.7456(2) -0.05362(18) 0.4559(2) 0.0719(12) Uani 1 1 d .
H14A H 0.7586 -0.0554 0.5032 0.108 Uiso 1 1 calc R
H14B H 0.7258 -0.0978 0.4418 0.108 Uiso 1 1 calc R
H14C H 0.7069 -0.0187 0.4486 0.108 Uiso 1 1 calc R
C15 C 0.8746(3) -0.09160(17) 0.4238(2) 0.0585(10) Uani 1 1 d .
H15A H 0.9180 -0.0820 0.3949 0.088 Uiso 1 1 calc R
H15B H 0.8523 -0.1354 0.4116 0.088 Uiso 1 1 calc R
H15C H 0.8915 -0.0932 0.4702 0.088 Uiso 1 1 calc R
C16 C 0.67155(13) 0.06839(13) 0.19776(12) 0.0241(5) Uani 1 1 d .
C17 C 0.62338(14) 0.01224(13) 0.19941(12) 0.0261(5) Uani 1 1 d .
C18 C 0.55949(15) 0.01478(15) 0.15915(13) 0.0318(6) Uani 1 1 d .
H18 H 0.5251 -0.0224 0.1589 0.038 Uiso 1 1 calc R
C19 C 0.54492(15) 0.07066(16) 0.11921(14) 0.0333(6) Uani 1 1 d .
H19 H 0.5012 0.0711 0.0916 0.040 Uiso 1 1 calc R
C20 C 0.59309(15) 0.12534(16) 0.11933(13) 0.0310(6) Uani 1 1 d .
H20 H 0.5820 0.1633 0.0919 0.037 Uiso 1 1 calc R
C21 C 0.65817(13) 0.12642(15) 0.15900(14) 0.0276(5) Uani 1 1 d .
C22 C 0.63890(16) -0.04894(14) 0.24274(14) 0.0338(6) Uani 1 1 d .
H22 H 0.6849 -0.0384 0.2699 0.041 Uiso 1 1 calc R
C23 C 0.6573(2) -0.11159(18) 0.2009(2) 0.0603(11) Uani 1 1 d .
H23A H 0.6122 -0.1252 0.1758 0.090 Uiso 1 1 calc R
H23B H 0.6731 -0.1488 0.2301 0.090 Uiso 1 1 calc R
H23C H 0.6985 -0.1008 0.1699 0.090 Uiso 1 1 calc R
C24 C 0.5749(2) -0.06304(18) 0.29043(19) 0.0659(11) Uani 1 1 d .
H24A H 0.5616 -0.0212 0.3140 0.099 Uiso 1 1 calc R
H24B H 0.5909 -0.0976 0.3225 0.099 Uiso 1 1 calc R
H24C H 0.5306 -0.0795 0.2657 0.099 Uiso 1 1 calc R
C25 C 0.70939(16) 0.18782(14) 0.16021(14) 0.0350(6) Uani 1 1 d .
H25 H 0.7530 0.1779 0.1905 0.042 Uiso 1 1 calc R
C26 C 0.74104(18) 0.20411(17) 0.09153(15) 0.0471(8) Uani 1 1 d .
H26A H 0.7719 0.1660 0.0758 0.071 Uiso 1 1 calc R
H26B H 0.7726 0.2450 0.0941 0.071 Uiso 1 1 calc R
H26C H 0.6990 0.2119 0.0606 0.071 Uiso 1 1 calc R
C27 C 0.66675(19) 0.24914(19) 0.1878(2) 0.0572(10) Uani 1 1 d .
H27A H 0.6212 0.2573 0.1610 0.086 Uiso 1 1 calc R
H27B H 0.6997 0.2892 0.1860 0.086 Uiso 1 1 calc R
H27C H 0.6521 0.2403 0.2339 0.086 Uiso 1 1 calc R
C28 C 0.5722(2) 0.0807(2) 0.55603(16) 0.0541(9) Uani 1 1 d .
C29 C 0.4790(2) 0.2154(2) 0.35827(17) 0.0509(9) Uani 1 1 d .

loop_
_atom_site_aniso_label
_atom_site_aniso_U_11
_atom_site_aniso_U_22
_atom_site_aniso_U_33
_atom_site_aniso_U_23
_atom_site_aniso_U_13
_atom_site_aniso_U_12
Au1 0.02151(6) 0.03038(7) 0.02336(7) -0.00468(4) 0.00035(3) 0.00205(4)
S1 0.0415(4) 0.0479(5) 0.0308(4) -0.0157(3) 0.0052(3) -0.0014(3)
S2 0.0241(3) 0.0446(4) 0.0413(4) 0.0004(3) 0.0024(3) 0.0060(3)
F1 0.114(2) 0.0667(16) 0.0758(16) 0.0104(12) 0.0229(15) 0.0292(15)
F2 0.100(2) 0.113(2) 0.0351(11) 0.0041(12) -0.0112(13) -0.0068(15)
F3 0.0626(14) 0.0985(19) 0.0667(14) 0.0301(13) 0.0006(11) -0.0128(13)
F4 0.0511(12) 0.0950(17) 0.0621(13) 0.0318(12) 0.0215(10) 0.0190(11)
F5 0.139(2) 0.0416(13) 0.0813(17) 0.0058(12) 0.0124(16) 0.0165(14)
F6 0.0495(12) 0.1011(19) 0.0877(17) 0.0427(14) 0.0089(12) 0.0349(12)
O1 0.0438(12) 0.0870(19) 0.0404(13) -0.0242(13) -0.0015(10) -0.0171(12)
O2 0.0752(16) 0.0573(15) 0.0453(13) -0.0231(11) 0.0157(12) 0.0106(12)
O3 0.0297(11) 0.0788(17) 0.0578(14) 0.0175(13) 0.0166(10) 0.0126(11)
O4 0.0351(12) 0.0613(15) 0.0610(15) -0.0129(12) -0.0169(11) 0.0026(11)
N1 0.0203(10) 0.0264(11) 0.0220(10) -0.0006(8) -0.0006(8) 0.0016(8)
N2 0.0218(10) 0.0275(11) 0.0203(10) -0.0002(8) -0.0009(8) 0.0020(8)
N3 0.0235(10) 0.0393(13) 0.0292(12) -0.0103(10) 0.0040(9) 0.0024(10)
C1 0.0219(11) 0.0245(12) 0.0229(12) -0.0010(10) 0.0002(9) 0.0021(9)
C2 0.0225(12) 0.0375(15) 0.0236(13) 0.0001(11) 0.0017(9) 0.0054(10)
C3 0.0244(12) 0.0360(15) 0.0230(12) -0.0013(10) 0.0018(10) 0.0029(11)
C4 0.0199(12) 0.0303(13) 0.0222(13) -0.0007(10) -0.0010(9) 0.0026(9)
C5 0.0262(12) 0.0263(13) 0.0274(13) -0.0012(10) -0.0027(10) 0.0020(10)
C6 0.0370(15) 0.0353(15) 0.0310(14) -0.0039(12) -0.0056(12) -0.0026(12)
C7 0.0394(16) 0.0523(19) 0.0202(13) -0.0023(12) -0.0052(11) -0.0003(13)
C8 0.0361(14) 0.0416(17) 0.0276(14) 0.0089(12) -0.0032(12) -0.0017(13)
C9 0.0271(13) 0.0312(14) 0.0257(13) 0.0035(11) -0.0001(10) -0.0010(10)
C10 0.0292(14) 0.0338(15) 0.0306(15) -0.0062(11) -0.0070(10) 0.0058(11)
C11 0.083(3) 0.047(2) 0.081(3) 0.019(2) 0.027(2) 0.035(2)
C12 0.0467(18) 0.050(2) 0.0467(18) 0.0179(15) -0.0036(15) -0.0043(15)
C13 0.0390(15) 0.0310(15) 0.0354(15) 0.0053(12) -0.0057(12) -0.0036(12)
C14 0.059(2) 0.040(2) 0.117(3) -0.001(2) 0.029(2) -0.0152(17)
C15 0.072(3) 0.0363(19) 0.067(3) 0.0046(16) 0.017(2) 0.0142(17)
C16 0.0223(11) 0.0305(14) 0.0195(12) -0.0035(10) 0.0003(9) 0.0013(10)
C17 0.0259(12) 0.0311(14) 0.0213(12) -0.0050(10) 0.0030(10) 0.0006(10)
C18 0.0265(13) 0.0394(16) 0.0294(13) -0.0107(12) 0.0022(10) -0.0040(11)
C19 0.0207(12) 0.0502(18) 0.0291(13) -0.0067(13) -0.0042(10) 0.0040(12)
C20 0.0280(13) 0.0413(15) 0.0237(13) 0.0021(12) -0.0034(10) 0.0065(12)
C21 0.0229(12) 0.0364(14) 0.0236(13) -0.0021(11) -0.0005(9) 0.0020(10)
C22 0.0409(15) 0.0299(14) 0.0306(14) -0.0024(11) -0.0019(12) -0.0050(12)
C23 0.089(3) 0.051(2) 0.040(2) 0.0024(16) 0.0077(18) 0.0280(19)
C24 0.087(3) 0.041(2) 0.069(2) 0.0146(18) 0.036(2) 0.0119(19)
C25 0.0320(14) 0.0373(16) 0.0357(14) 0.0082(13) -0.0013(12) -0.0026(12)
C26 0.0393(16) 0.054(2) 0.0481(18) 0.0145(15) 0.0033(14) -0.0051(14)
C27 0.058(2) 0.044(2) 0.070(3) -0.0104(18) 0.0119(18) -0.0135(16)
C28 0.060(2) 0.070(2) 0.0326(17) 0.0002(17) 0.0022(16) 0.004(2)
C29 0.050(2) 0.053(2) 0.050(2) 0.0100(16) 0.0112(15) 0.0155(17)

loop_
_atom_type_symbol
_atom_type_description
_atom_type_scat_dispersion_real
_atom_type_scat_dispersion_imag
_atom_type_scat_source
C C .0033 .0016 'International Tables Vol C Tables 4.2.6.8 and 6.1.1.4'
H H .0000 .0000 'International Tables Vol C Tables 4.2.6.8 and 6.1.1.4'
N N .0061 .0033 'International Tables Vol C Tables 4.2.6.8 and 6.1.1.4'
O O .0106 .0060 'International Tables Vol C Tables 4.2.6.8 and 6.1.1.4'
F F .0171 .0103 'International Tables Vol C Tables 4.2.6.8 and 6.1.1.4'
S S .1246 .1234 'International Tables Vol C Tables 4.2.6.8 and 6.1.1.4'
Au Au -2.0133 8.8022 'International Tables Vol C Tables 4.2.6.8 and 6.1.1.4'

loop_
_geom_angle_atom_site_label_1
_geom_angle_atom_site_label_2
_geom_angle_atom_site_label_3
_geom_angle
C1 Au1 N3 177.98(9)
O2 S1 O1 121.04(15)
O2 S1 N3 113.31(13)
O1 S1 N3 106.64(12)
O2 S1 C28 106.24(16)
O1 S1 C28 104.57(17)
N3 S1 C28 103.28(15)
O4 S2 O3 120.92(16)
O4 S2 N3 107.82(13)
O3 S2 N3 113.36(13)
O4 S2 C29 104.35(17)
O3 S2 C29 105.24(15)
N3 S2 C29 103.25(15)
C1 N1 C2 110.86(19)
C1 N1 C4 123.80(19)
C2 N1 C4 125.3(2)
C1 N2 C3 111.18(19)
C1 N2 C16 124.3(2)
C3 N2 C16 124.49(19)
S2 N3 S1 122.77(13)
S2 N3 Au1 119.71(12)
S1 N3 Au1 116.97(11)
N2 C1 N1 104.8(2)
N2 C1 Au1 129.59(17)
N1 C1 Au1 125.58(17)
C3 C2 N1 106.5(2)
C2 C3 N2 106.7(2)
C5 C4 C9 124.4(2)
C5 C4 N1 117.8(2)
C9 C4 N1 117.8(2)
C4 C5 C6 116.8(2)
C4 C5 C10 122.2(2)
C6 C5 C10 121.0(2)
C7 C6 C5 120.1(3)
C8 C7 C6 121.5(3)
C7 C8 C9 121.1(3)
C8 C9 C4 116.1(3)
C8 C9 C13 120.5(2)
C4 C9 C13 123.4(2)
C5 C10 C12 111.7(2)
C5 C10 C11 112.0(2)
C12 C10 C11 109.5(3)
C9 C13 C15 114.4(3)
C9 C13 C14 110.3(3)
C15 C13 C14 110.1(3)
C17 C16 C21 123.9(2)
C17 C16 N2 118.6(2)
C21 C16 N2 117.5(2)
C18 C17 C16 116.8(2)
C18 C17 C22 120.8(2)
C16 C17 C22 122.4(2)
C19 C18 C17 121.1(3)
C20 C19 C18 120.5(3)
C19 C20 C21 121.4(3)
C20 C21 C16 116.3(3)
C20 C21 C25 120.8(3)
C16 C21 C25 122.9(2)
C24 C22 C17 112.3(2)
C24 C22 C23 111.2(3)
C17 C22 C23 111.3(2)
C21 C25 C26 111.9(3)
C21 C25 C27 110.3(2)
C26 C25 C27 110.0(3)
F1 C28 F3 108.9(4)
F1 C28 F2 108.7(3)
F3 C28 F2 108.1(3)
F1 C28 S1 110.8(2)
F3 C28 S1 112.3(3)
F2 C28 S1 107.9(3)
F4 C29 F5 108.3(3)
F4 C29 F6 108.3(3)
F5 C29 F6 109.0(3)
F4 C29 S2 111.4(2)
F5 C29 S2 111.2(2)
F6 C29 S2 108.5(3)

loop_
_geom_bond_atom_site_label_1
_geom_bond_atom_site_label_2
_geom_bond_distance
Au1 C1 1.969(2)
Au1 N3 2.091(2)
S1 O2 1.417(2)
S1 O1 1.419(2)
S1 N3 1.631(2)
S1 C28 1.843(4)
S2 O4 1.418(3)
S2 O3 1.419(2)
S2 N3 1.614(2)
S2 C29 1.831(4)
F1 C28 1.301(4)
F2 C28 1.330(4)
F3 C28 1.302(4)
F4 C29 1.308(4)
F5 C29 1.317(5)
F6 C29 1.332(4)
N1 C1 1.349(3)
N1 C2 1.388(3)
N1 C4 1.449(3)
N2 C1 1.348(3)
N2 C3 1.380(3)
N2 C16 1.445(3)
C2 C3 1.348(3)
C4 C5 1.394(4)
C4 C9 1.397(4)
C5 C6 1.396(4)
C5 C10 1.483(4)
C6 C7 1.381(4)
C7 C8 1.373(4)
C8 C9 1.393(4)
C9 C13 1.504(4)
C10 C12 1.532(4)
C10 C11 1.533(4)
C13 C15 1.507(4)
C13 C14 1.517(4)
C16 C17 1.395(4)
C16 C21 1.405(4)
C17 C18 1.388(4)
C17 C22 1.513(4)
C18 C19 1.388(4)
C19 C20 1.372(4)
C20 C21 1.397(4)
C21 C25 1.510(4)
C22 C24 1.507(4)
C22 C23 1.530(4)
C25 C26 1.525(4)
C25 C27 1.527(4)
